data_4506239
loop_
_publ_author_name
'Lama, Prem'
'Mrozinski, Jerzy'
'Bharadwaj, Parimal K.'

_publ_section_title
;
 Co(II) Coordination Polymers with Co-Ligand Dependent Dinuclear to
 Tetranuclear Core: Spin-Canting, Weak Ferromagnetic, and
 Antiferromagnetic Behavior
;
_journal_issue 6
_journal_name_full 'Crystal Growth &amp; Design'
_journal_page_first 3158
_journal_paper_doi 10.1021/cg300330p
_journal_volume 12
_journal_year 2012
_chemical_formula_moiety 'C50 H30 Co3 N4 O14'
_chemical_formula_sum 'C50 H30 Co3 N4 O14'
_chemical_formula_weight 1087.57
_chemical_name_systematic
;
 ?
;
_space_group_IT_number 2
_symmetry_cell_setting triclinic
_symmetry_space_group_name_Hall '-P 1'
_symmetry_space_group_name_H-M 'P -1'
_atom_sites_solution_hydrogens geom
_atom_sites_solution_primary direct
_atom_sites_solution_secondary difmap
_audit_creation_method SHELXL-97
_cell_angle_alpha 92.076(5)
_cell_angle_beta 94.575(4)
_cell_angle_gamma 115.448(6)
_cell_formula_units_Z 1
_cell_length_a 10.140(2)
_cell_length_b 10.148(4)
_cell_length_c 11.369(5)
_cell_measurement_reflns_used 999
_cell_measurement_temperature 100(2)
_cell_measurement_theta_max 25.50
_cell_measurement_theta_min 2.23
_cell_volume 1049.8(7)
_computing_cell_refinement 'SAINT 6.45 ( Bruker, 2003)'
_computing_data_collection 'SMART 5.628 (Bruker, 2003)'
_computing_data_reduction 'SAINT 6.45 ( Bruker, 2003)'
_computing_molecular_graphics 'DIAMOND 2.1e'
_computing_structure_refinement 'SHELXL-97 (Sheldrick, 1997)'
_computing_structure_solution SIR-97
_diffrn_ambient_temperature 100(2)
_diffrn_measured_fraction_theta_full 0.974
_diffrn_measured_fraction_theta_max 0.974
_diffrn_measurement_device_type 'BRUKER SMART APEX'
_diffrn_measurement_method /w-scans
_diffrn_radiation_monochromator graphite
_diffrn_radiation_source 'fine-focus sealed tube'
_diffrn_radiation_type MoK\a
_diffrn_radiation_wavelength 0.71073
_diffrn_reflns_av_R_equivalents 0.0230
_diffrn_reflns_av_sigmaI/netI 0.0438
_diffrn_reflns_limit_h_max 11
_diffrn_reflns_limit_h_min -12
_diffrn_reflns_limit_k_max 8
_diffrn_reflns_limit_k_min -12
_diffrn_reflns_limit_l_max 10
_diffrn_reflns_limit_l_min -13
_diffrn_reflns_number 5601
_diffrn_reflns_theta_full 25.50
_diffrn_reflns_theta_max 25.50
_diffrn_reflns_theta_min 2.23
_exptl_absorpt_coefficient_mu 1.253
_exptl_absorpt_correction_T_max 0.8441
_exptl_absorpt_correction_T_min 0.7530
_exptl_absorpt_correction_type empirical
_exptl_absorpt_process_details SADABS
_exptl_crystal_colour pink
_exptl_crystal_density_diffrn 1.720
_exptl_crystal_density_method 'not measured'
_exptl_crystal_description block
_exptl_crystal_F_000 551
_exptl_crystal_size_max 0.24
_exptl_crystal_size_mid 0.18
_exptl_crystal_size_min 0.14
_refine_diff_density_max 0.676
_refine_diff_density_min -0.434
_refine_diff_density_rms 0.087
_refine_ls_extinction_method none
_refine_ls_goodness_of_fit_ref 1.068
_refine_ls_hydrogen_treatment constr
_refine_ls_matrix_type full
_refine_ls_number_parameters 322
_refine_ls_number_reflns 3805
_refine_ls_number_restraints 0
_refine_ls_restrained_S_all 1.068
_refine_ls_R_factor_all 0.0429
_refine_ls_R_factor_gt 0.0382
_refine_ls_shift/su_max 0.000
_refine_ls_shift/su_mean 0.000
_refine_ls_structure_factor_coef Fsqd
_refine_ls_weighting_details 'calc w=1/[\s^2^(Fo^2^)+(0.0518P)^2^+0.8873P] where P=(Fo^2^+2Fc^2^)/3'
_refine_ls_weighting_scheme calc
_refine_ls_wR_factor_gt 0.0974
_refine_ls_wR_factor_ref 0.1020
_reflns_number_gt 3363
_reflns_number_total 3805
_reflns_threshold_expression >2sigma(I)
_cod_data_source_file cg300330p_si_002.cif
_cod_data_source_block Complex2
_cod_depositor_comments
;
The following automatic conversions were performed:

'_symmetry_cell_setting' value 'Triclinic' changed to 'triclinic'
according to /home/saulius/struct/CIF-dictionaries/cif_core.dic
dictionary named 'cif_core.dic' version 2.4.1 from 2010-06-29.

Automatic conversion script
Id: cif_fix_values 1891 2012-01-12 08:04:46Z andrius 
;
_cod_original_sg_symbol_H-M P-1
_cod_database_code 4506239

loop_
_symmetry_equiv_pos_as_xyz
'x, y, z'
'-x, -y, -z'

loop_
_atom_site_label
_atom_site_type_symbol
_atom_site_fract_x
_atom_site_fract_y
_atom_site_fract_z
_atom_site_U_iso_or_equiv
_atom_site_adp_type
_atom_site_occupancy
_atom_site_symmetry_multiplicity
_atom_site_calc_flag
_atom_site_refinement_flags
Co1 Co 0.0000 0.5000 0.5000 0.01217(15) Uani 1 2 d S
Co2 Co -0.16553(4) 0.71791(4) 0.36003(3) 0.01075(13) Uani 1 1 d .
O1 O 0.14611(19) 0.6978(2) 0.47346(17) 0.0166(4) Uani 1 1 d .
O2 O 0.06059(19) 0.8336(2) 0.36944(16) 0.0127(4) Uani 1 1 d .
O3 O 0.60271(19) 0.6839(2) 0.34640(16) 0.0134(4) Uani 1 1 d .
O4 O 0.78878(19) 0.9027(2) 0.35040(17) 0.0144(4) Uani 1 1 d .
O5 O 0.5484(2) 1.2434(2) 0.27467(17) 0.0158(4) Uani 1 1 d .
O6 O 0.8220(2) 1.5085(2) 0.36944(16) 0.0137(4) Uani 1 1 d .
O7 O 0.9761(2) 1.4228(2) 0.31765(17) 0.0174(4) Uani 1 1 d .
N1 N -0.1659(2) 0.7159(2) 0.1700(2) 0.0135(5) Uani 1 1 d .
N2 N -0.1759(2) 0.7180(2) -0.45603(19) 0.0119(5) Uani 1 1 d .
C1 C 0.1609(3) 0.7996(3) 0.4080(2) 0.0119(5) Uani 1 1 d .
C2 C 0.3133(3) 0.8853(3) 0.3736(2) 0.0124(5) Uani 1 1 d .
C3 C 0.4084(3) 0.8188(3) 0.3778(2) 0.0120(5) Uani 1 1 d .
H3 H 0.3764 0.7223 0.4022 0.014 Uiso 1 1 calc R
C4 C 0.5499(3) 0.8933(3) 0.3462(2) 0.0127(5) Uani 1 1 d .
C5 C 0.6524(3) 0.8221(3) 0.3487(2) 0.0123(5) Uani 1 1 d .
C6 C 0.5985(3) 1.0358(3) 0.3119(2) 0.0131(5) Uani 1 1 d .
H6 H 0.6962 1.0885 0.2927 0.016 Uiso 1 1 calc R
C7 C 0.5016(3) 1.0990(3) 0.3062(2) 0.0133(5) Uani 1 1 d .
C8 C 0.3592(3) 1.0260(3) 0.3356(2) 0.0134(6) Uani 1 1 d .
H8 H 0.2941 1.0710 0.3301 0.016 Uiso 1 1 calc R
C9 C 0.6205(3) 1.2719(3) 0.1725(2) 0.0142(6) Uani 1 1 d .
C10 C 0.5431(3) 1.2018(3) 0.0650(3) 0.0204(6) Uani 1 1 d .
H10 H 0.4430 1.1330 0.0621 0.024 Uiso 1 1 calc R
C11 C 0.6109(3) 1.2314(3) -0.0379(3) 0.0219(6) Uani 1 1 d .
H11 H 0.5569 1.1854 -0.1118 0.026 Uiso 1 1 calc R
C12 C 0.7590(3) 1.3293(3) -0.0328(3) 0.0213(6) Uani 1 1 d .
H12 H 0.8058 1.3515 -0.1034 0.026 Uiso 1 1 calc R
C13 C 0.8374(3) 1.3941(3) 0.0756(3) 0.0171(6) Uani 1 1 d .
H13 H 0.9394 1.4571 0.0792 0.021 Uiso 1 1 calc R
C14 C 0.7686(3) 1.3682(3) 0.1798(2) 0.0137(6) Uani 1 1 d .
C15 C 0.8609(3) 1.4377(3) 0.2949(2) 0.0133(6) Uani 1 1 d .
C16 C -0.0434(3) 0.7842(3) 0.1156(2) 0.0165(6) Uani 1 1 d .
H16 H 0.0482 0.8310 0.1632 0.020 Uiso 1 1 calc R
C17 C -0.0441(3) 0.7897(3) -0.0054(2) 0.0176(6) Uani 1 1 d .
H17 H 0.0455 0.8403 -0.0389 0.021 Uiso 1 1 calc R
C18 C -0.1759(3) 0.7212(3) -0.0791(2) 0.0150(6) Uani 1 1 d .
C19 C -0.3025(3) 0.6525(3) -0.0232(2) 0.0169(6) Uani 1 1 d .
H19 H -0.3955 0.6050 -0.0688 0.020 Uiso 1 1 calc R
C20 C -0.2930(3) 0.6532(3) 0.0991(2) 0.0167(6) Uani 1 1 d .
H20 H -0.3815 0.6067 0.1350 0.020 Uiso 1 1 calc R
C21 C -0.1789(3) 0.7215(3) -0.2097(2) 0.0135(6) Uani 1 1 d .
C22 C -0.0707(3) 0.8341(3) -0.2622(2) 0.0145(6) Uani 1 1 d .
H22 H 0.0042 0.9144 -0.2148 0.017 Uiso 1 1 calc R
C23 C -0.0739(3) 0.8275(3) -0.3844(2) 0.0144(6) Uani 1 1 d .
H23 H 0.0005 0.9050 -0.4190 0.017 Uiso 1 1 calc R
C24 C -0.2830(3) 0.6099(3) -0.4057(2) 0.0148(6) Uani 1 1 d .
H24 H -0.3577 0.5323 -0.4555 0.018 Uiso 1 1 calc R
C25 C -0.2881(3) 0.6078(3) -0.2842(2) 0.0150(6) Uani 1 1 d .
H25 H -0.3649 0.5300 -0.2519 0.018 Uiso 1 1 calc R

loop_
_atom_site_aniso_label
_atom_site_aniso_U_11
_atom_site_aniso_U_22
_atom_site_aniso_U_33
_atom_site_aniso_U_23
_atom_site_aniso_U_13
_atom_site_aniso_U_12
Co1 0.0114(3) 0.0125(3) 0.0121(3) 0.0032(2) 0.0028(2) 0.0043(2)
Co2 0.0095(2) 0.0128(2) 0.0108(2) 0.00178(14) 0.00220(14) 0.00539(15)
O1 0.0109(9) 0.0166(10) 0.0208(10) 0.0071(8) 0.0022(8) 0.0041(8)
O2 0.0100(9) 0.0166(10) 0.0130(9) 0.0028(8) 0.0032(7) 0.0067(8)
O3 0.0122(9) 0.0134(10) 0.0158(10) 0.0021(8) 0.0023(7) 0.0065(8)
O4 0.0117(9) 0.0157(10) 0.0179(10) 0.0023(8) 0.0034(7) 0.0075(8)
O5 0.0155(9) 0.0122(10) 0.0213(10) 0.0059(8) 0.0086(8) 0.0061(8)
O6 0.0145(9) 0.0129(9) 0.0140(10) 0.0007(8) 0.0041(7) 0.0059(8)
O7 0.0152(10) 0.0249(11) 0.0164(10) 0.0015(8) 0.0020(8) 0.0127(9)
N1 0.0132(11) 0.0146(12) 0.0131(11) 0.0009(9) 0.0038(9) 0.0061(9)
N2 0.0099(10) 0.0152(12) 0.0139(11) 0.0020(9) 0.0025(9) 0.0080(9)
C1 0.0125(13) 0.0128(13) 0.0106(13) -0.0007(10) 0.0015(10) 0.0057(11)
C2 0.0102(12) 0.0168(14) 0.0097(13) 0.0010(11) -0.0001(10) 0.0056(11)
C3 0.0142(13) 0.0120(13) 0.0097(13) 0.0022(10) 0.0013(10) 0.0055(11)
C4 0.0119(13) 0.0171(14) 0.0091(13) -0.0003(10) 0.0010(10) 0.0064(11)
C5 0.0136(13) 0.0156(14) 0.0082(12) 0.0002(10) 0.0021(10) 0.0065(11)
C6 0.0096(12) 0.0159(14) 0.0121(13) -0.0004(11) 0.0016(10) 0.0041(11)
C7 0.0154(13) 0.0116(13) 0.0121(13) 0.0016(10) 0.0027(10) 0.0048(11)
C8 0.0145(13) 0.0162(14) 0.0127(13) 0.0001(11) 0.0002(10) 0.0101(11)
C9 0.0152(13) 0.0150(14) 0.0160(14) 0.0042(11) 0.0045(11) 0.0092(11)
C10 0.0185(14) 0.0184(15) 0.0214(15) 0.0022(12) -0.0023(12) 0.0060(12)
C11 0.0270(16) 0.0206(16) 0.0162(15) -0.0018(12) -0.0041(12) 0.0100(13)
C12 0.0278(16) 0.0234(16) 0.0132(14) 0.0011(12) 0.0053(12) 0.0110(13)
C13 0.0144(13) 0.0166(14) 0.0199(15) 0.0032(12) 0.0060(11) 0.0055(11)
C14 0.0166(13) 0.0124(13) 0.0136(13) 0.0006(11) 0.0026(11) 0.0077(11)
C15 0.0133(13) 0.0102(13) 0.0146(14) 0.0057(11) 0.0059(11) 0.0024(11)
C16 0.0146(13) 0.0190(14) 0.0157(14) 0.0040(11) 0.0014(11) 0.0069(11)
C17 0.0163(14) 0.0200(15) 0.0155(14) 0.0025(11) 0.0043(11) 0.0065(12)
C18 0.0186(14) 0.0143(14) 0.0136(14) -0.0005(11) 0.0018(11) 0.0085(11)
C19 0.0132(13) 0.0202(15) 0.0158(14) 0.0013(11) 0.0026(11) 0.0055(12)
C20 0.0141(13) 0.0204(15) 0.0153(14) 0.0018(11) 0.0029(11) 0.0070(12)
C21 0.0137(13) 0.0186(14) 0.0122(13) 0.0025(11) 0.0030(10) 0.0104(11)
C22 0.0133(13) 0.0144(14) 0.0153(14) -0.0003(11) 0.0006(11) 0.0059(11)
C23 0.0159(13) 0.0145(14) 0.0153(14) 0.0019(11) 0.0035(11) 0.0087(11)
C24 0.0134(13) 0.0136(14) 0.0170(14) -0.0012(11) 0.0015(11) 0.0056(11)
C25 0.0135(13) 0.0149(14) 0.0170(14) 0.0049(11) 0.0056(11) 0.0057(11)

loop_
_atom_type_symbol
_atom_type_description
_atom_type_scat_dispersion_real
_atom_type_scat_dispersion_imag
_atom_type_scat_source
C C 0.0033 0.0016 'International Tables Vol C Tables 4.2.6.8 and 6.1.1.4'
H H 0.0000 0.0000 'International Tables Vol C Tables 4.2.6.8 and 6.1.1.4'
N N 0.0061 0.0033 'International Tables Vol C Tables 4.2.6.8 and 6.1.1.4'
O O 0.0106 0.0060 'International Tables Vol C Tables 4.2.6.8 and 6.1.1.4'
Co Co 0.3494 0.9721 'International Tables Vol C Tables 4.2.6.8 and 6.1.1.4'

loop_
_geom_angle_atom_site_label_1
_geom_angle_atom_site_label_2
_geom_angle_atom_site_label_3
_geom_angle
_geom_angle_site_symmetry_1
_geom_angle_site_symmetry_3
O1 Co1 O1 180.0 . 2_566
O1 Co1 O7 92.94(8) . 1_445
O1 Co1 O7 87.06(8) 2_566 1_445
O1 Co1 O7 87.06(8) . 2_676
O1 Co1 O7 92.94(8) 2_566 2_676
O7 Co1 O7 180.000(1) 1_445 2_676
O1 Co1 O6 93.98(7) . 1_445
O1 Co1 O6 86.02(7) 2_566 1_445
O7 Co1 O6 59.42(7) 1_445 1_445
O7 Co1 O6 120.58(7) 2_676 1_445
O1 Co1 O6 86.02(7) . 2_676
O1 Co1 O6 93.98(7) 2_566 2_676
O7 Co1 O6 120.58(7) 1_445 2_676
O7 Co1 O6 59.42(7) 2_676 2_676
O6 Co1 O6 180.0 1_445 2_676
O2 Co2 O6 98.41(7) . 1_445
O2 Co2 N2 95.72(8) . 1_556
O6 Co2 N2 85.76(8) 1_445 1_556
O2 Co2 O4 96.08(8) . 1_455
O6 Co2 O4 165.48(7) 1_445 1_455
N2 Co2 O4 92.06(8) 1_556 1_455
O2 Co2 N1 86.86(8) . .
O6 Co2 N1 94.86(8) 1_445 .
N2 Co2 N1 177.24(8) 1_556 .
O4 Co2 N1 86.66(8) 1_455 .
O2 Co2 O3 157.23(7) . 1_455
O6 Co2 O3 104.36(7) 1_445 1_455
N2 Co2 O3 86.01(7) 1_556 1_455
O4 Co2 O3 61.14(7) 1_455 1_455
N1 Co2 O3 91.22(8) . 1_455
O2 Co2 C5 126.66(9) . 1_455
O6 Co2 C5 134.89(8) 1_445 1_455
N2 Co2 C5 87.82(8) 1_556 1_455
O4 Co2 C5 30.60(8) 1_455 1_455
N1 Co2 C5 89.84(8) . 1_455
O3 Co2 C5 30.58(8) 1_455 1_455
C1 O1 Co1 139.71(17) . .
C1 O2 Co2 130.54(17) . .
C5 O3 Co2 86.71(15) . 1_655
C5 O4 Co2 90.97(16) . 1_655
C9 O5 C7 114.1(2) . .
C15 O6 Co2 127.74(17) . 1_665
C15 O6 Co1 86.10(16) . 1_665
Co2 O6 Co1 113.26(8) 1_665 1_665
C15 O7 Co1 92.80(16) . 1_665
C20 N1 C16 116.2(2) . .
C20 N1 Co2 120.48(18) . .
C16 N1 Co2 123.22(18) . .
C23 N2 C24 117.6(2) . .
C23 N2 Co2 119.81(18) . 1_554
C24 N2 Co2 122.55(18) . 1_554
O1 C1 O2 125.9(2) . .
O1 C1 C2 115.4(2) . .
O2 C1 C2 118.7(2) . .
C3 C2 C8 120.1(2) . .
C3 C2 C1 118.0(2) . .
C8 C2 C1 121.9(2) . .
C4 C3 C2 120.1(2) . .
C4 C3 H3 119.9 . .
C2 C3 H3 119.9 . .
C3 C4 C6 120.3(2) . .
C3 C4 C5 120.6(2) . .
C6 C4 C5 119.1(2) . .
O4 C5 O3 121.0(2) . .
O4 C5 C4 118.5(2) . .
O3 C5 C4 120.4(2) . .
O4 C5 Co2 58.43(14) . 1_655
O3 C5 Co2 62.71(14) . 1_655
C4 C5 Co2 176.40(19) . 1_655
C7 C6 C4 118.7(2) . .
C7 C6 H6 120.6 . .
C4 C6 H6 120.6 . .
C6 C7 C8 122.0(2) . .
C6 C7 O5 120.0(2) . .
C8 C7 O5 118.0(2) . .
C7 C8 C2 118.8(2) . .
C7 C8 H8 120.6 . .
C2 C8 H8 120.6 . .
C10 C9 C14 120.9(3) . .
C10 C9 O5 119.2(2) . .
C14 C9 O5 119.8(2) . .
C11 C10 C9 120.3(3) . .
C11 C10 H10 119.9 . .
C9 C10 H10 119.9 . .
C10 C11 C12 119.7(3) . .
C10 C11 H11 120.1 . .
C12 C11 H11 120.1 . .
C13 C12 C11 119.7(3) . .
C13 C12 H12 120.1 . .
C11 C12 H12 120.1 . .
C12 C13 C14 121.0(3) . .
C12 C13 H13 119.5 . .
C14 C13 H13 119.5 . .
C9 C14 C13 118.3(3) . .
C9 C14 C15 123.2(2) . .
C13 C14 C15 118.3(2) . .
O7 C15 O6 120.3(3) . .
O7 C15 C14 118.4(2) . .
O6 C15 C14 121.3(2) . .
N1 C16 C17 123.4(3) . .
N1 C16 H16 118.3 . .
C17 C16 H16 118.3 . .
C16 C17 C18 120.3(3) . .
C16 C17 H17 119.8 . .
C18 C17 H17 119.8 . .
C19 C18 C17 116.3(3) . .
C19 C18 C21 122.4(3) . .
C17 C18 C21 121.3(2) . .
C20 C19 C18 119.9(3) . .
C20 C19 H19 120.0 . .
C18 C19 H19 120.0 . .
N1 C20 C19 123.8(3) . .
N1 C20 H20 118.1 . .
C19 C20 H20 118.1 . .
C22 C21 C25 117.8(2) . .
C22 C21 C18 120.9(2) . .
C25 C21 C18 121.3(2) . .
C23 C22 C21 119.2(3) . .
C23 C22 H22 120.4 . .
C21 C22 H22 120.4 . .
N2 C23 C22 123.4(2) . .
N2 C23 H23 118.3 . .
C22 C23 H23 118.3 . .
N2 C24 C25 122.7(3) . .
N2 C24 H24 118.7 . .
C25 C24 H24 118.7 . .
C24 C25 C21 119.3(2) . .
C24 C25 H25 120.4 . .
C21 C25 H25 120.4 . .

loop_
_geom_bond_atom_site_label_1
_geom_bond_atom_site_label_2
_geom_bond_distance
_geom_bond_site_symmetry_2
Co1 O1 1.968(2) .
Co1 O1 1.968(2) 2_566
Co1 O7 2.147(2) 1_445
Co1 O7 2.147(2) 2_676
Co1 O6 2.277(2) 1_445
Co1 O6 2.277(2) 2_676
Co2 O2 2.070(2) .
Co2 O6 2.081(2) 1_445
Co2 N2 2.102(2) 1_556
Co2 O4 2.121(2) 1_455
Co2 N1 2.160(2) .
Co2 O3 2.215(2) 1_455
Co2 C5 2.489(3) 1_455
O1 C1 1.259(3) .
O2 C1 1.259(3) .
O3 C5 1.268(3) .
O3 Co2 2.215(2) 1_655
O4 C5 1.267(3) .
O4 Co2 2.121(2) 1_655
O5 C9 1.395(3) .
O5 C7 1.403(3) .
O6 C15 1.282(3) .
O6 Co2 2.081(2) 1_665
O6 Co1 2.277(2) 1_665
O7 C15 1.249(3) .
O7 Co1 2.147(2) 1_665
N1 C20 1.344(4) .
N1 C16 1.349(3) .
N2 C23 1.334(4) .
N2 C24 1.353(3) .
N2 Co2 2.102(2) 1_554
C1 C2 1.505(3) .
C2 C3 1.394(4) .
C2 C8 1.396(4) .
C3 C4 1.388(4) .
C3 H3 0.9500 .
C4 C6 1.396(4) .
C4 C5 1.498(4) .
C5 Co2 2.489(3) 1_655
C6 C7 1.384(4) .
C6 H6 0.9500 .
C7 C8 1.386(4) .
C8 H8 0.9500 .
C9 C10 1.385(4) .
C9 C14 1.390(4) .
C10 C11 1.381(4) .
C10 H10 0.9500 .
C11 C12 1.395(4) .
C11 H11 0.9500 .
C12 C13 1.385(4) .
C12 H12 0.9500 .
C13 C14 1.399(4) .
C13 H13 0.9500 .
C14 C15 1.502(4) .
C16 C17 1.379(4) .
C16 H16 0.9500 .
C17 C18 1.397(4) .
C17 H17 0.9500 .
C18 C19 1.390(4) .
C18 C21 1.482(4) .
C19 C20 1.386(4) .
C19 H19 0.9500 .
C20 H20 0.9500 .
C21 C22 1.393(4) .
C21 C25 1.399(4) .
C22 C23 1.386(4) .
C22 H22 0.9500 .
C23 H23 0.9500 .
C24 C25 1.387(4) .
C24 H24 0.9500 .
C25 H25 0.9500 .

loop_
_geom_torsion_atom_site_label_1
_geom_torsion_atom_site_label_2
_geom_torsion_atom_site_label_3
_geom_torsion_atom_site_label_4
_geom_torsion
_geom_torsion_site_symmetry_1
O7 Co1 O1 C1 53.9(3) 1_445
O7 Co1 O1 C1 -126.1(3) 2_676
O6 Co1 O1 C1 -5.6(3) 1_445
O6 Co1 O1 C1 174.4(3) 2_676
O6 Co2 O2 C1 -20.9(2) 1_445
N2 Co2 O2 C1 65.6(2) 1_556
O4 Co2 O2 C1 158.3(2) 1_455
N1 Co2 O2 C1 -115.4(2) .
O3 Co2 O2 C1 159.0(2) 1_455
C5 Co2 O2 C1 157.2(2) 1_455
O2 Co2 N1 C20 -178.5(2) .
O6 Co2 N1 C20 83.3(2) 1_445
O4 Co2 N1 C20 -82.3(2) 1_455
O3 Co2 N1 C20 -21.3(2) 1_455
C5 Co2 N1 C20 -51.8(2) 1_455
O2 Co2 N1 C16 -3.2(2) .
O6 Co2 N1 C16 -101.4(2) 1_445
O4 Co2 N1 C16 93.1(2) 1_455
O3 Co2 N1 C16 154.1(2) 1_455
C5 Co2 N1 C16 123.6(2) 1_455
Co1 O1 C1 O2 34.4(5) .
Co1 O1 C1 C2 -145.1(2) .
Co2 O2 C1 O1 -16.4(4) .
Co2 O2 C1 C2 163.07(17) .
O1 C1 C2 C3 22.6(4) .
O2 C1 C2 C3 -156.9(2) .
O1 C1 C2 C8 -158.9(2) .
O2 C1 C2 C8 21.6(4) .
C8 C2 C3 C4 1.2(4) .
C1 C2 C3 C4 179.7(2) .
C2 C3 C4 C6 0.9(4) .
C2 C3 C4 C5 -179.1(2) .
Co2 O4 C5 O3 -3.8(2) 1_655
Co2 O4 C5 C4 177.8(2) 1_655
Co2 O3 C5 O4 3.6(2) 1_655
Co2 O3 C5 C4 -178.0(2) 1_655
C3 C4 C5 O4 -161.6(2) .
C6 C4 C5 O4 18.4(4) .
C3 C4 C5 O3 20.0(4) .
C6 C4 C5 O3 -160.1(2) .
C3 C4 C6 C7 -2.1(4) .
C5 C4 C6 C7 177.9(2) .
C4 C6 C7 C8 1.2(4) .
C4 C6 C7 O5 178.5(2) .
C9 O5 C7 C6 49.6(3) .
C9 O5 C7 C8 -133.0(3) .
C6 C7 C8 C2 0.9(4) .
O5 C7 C8 C2 -176.5(2) .
C3 C2 C8 C7 -2.0(4) .
C1 C2 C8 C7 179.5(2) .
C7 O5 C9 C10 65.4(3) .
C7 O5 C9 C14 -113.8(3) .
C14 C9 C10 C11 -2.8(4) .
O5 C9 C10 C11 178.1(2) .
C9 C10 C11 C12 1.8(4) .
C10 C11 C12 C13 1.1(4) .
C11 C12 C13 C14 -3.0(4) .
C10 C9 C14 C13 0.8(4) .
O5 C9 C14 C13 180.0(2) .
C10 C9 C14 C15 -174.9(3) .
O5 C9 C14 C15 4.3(4) .
C12 C13 C14 C9 2.1(4) .
C12 C13 C14 C15 178.0(3) .
Co1 O7 C15 O6 12.0(2) 1_665
Co1 O7 C15 C14 -166.8(2) 1_665
Co2 O6 C15 O7 105.3(3) 1_665
Co1 O6 C15 O7 -11.3(2) 1_665
Co2 O6 C15 C14 -76.0(3) 1_665
Co1 O6 C15 C14 167.4(2) 1_665
C9 C14 C15 O7 125.2(3) .
C13 C14 C15 O7 -50.5(3) .
C9 C14 C15 O6 -53.5(4) .
C13 C14 C15 O6 130.8(3) .
C20 N1 C16 C17 -0.9(4) .
Co2 N1 C16 C17 -176.5(2) .
N1 C16 C17 C18 -0.7(4) .
C16 C17 C18 C19 1.4(4) .
C16 C17 C18 C21 -178.0(3) .
C17 C18 C19 C20 -0.7(4) .
C21 C18 C19 C20 178.8(3) .
C16 N1 C20 C19 1.8(4) .
Co2 N1 C20 C19 177.5(2) .
C18 C19 C20 N1 -1.0(4) .
C19 C18 C21 C22 153.1(3) .
C17 C18 C21 C22 -27.5(4) .
C19 C18 C21 C25 -28.3(4) .
C17 C18 C21 C25 151.1(3) .
C25 C21 C22 C23 -1.3(4) .
C18 C21 C22 C23 177.4(2) .
C24 N2 C23 C22 1.4(4) .
Co2 N2 C23 C22 -178.4(2) 1_554
C21 C22 C23 N2 0.0(4) .
C23 N2 C24 C25 -1.5(4) .
Co2 N2 C24 C25 178.4(2) 1_554
N2 C24 C25 C21 0.1(4) .
C22 C21 C25 C24 1.2(4) .
C18 C21 C25 C24 -177.4(2) .
